data_4312155
loop_
_publ_author_name
'Russell C. Pratt'
'Liviu M. Mirica'
'T. Daniel P. Stack'

_publ_section_title
;
 Snapshots of a Metamorphosing Cu(II) Ground State in a Galactose
 Oxidase-Inspired Complex
;
_journal_name_full 'Inorganic Chemistry'
_journal_page_first 8030
_journal_page_last 8039
_journal_paper_doi 10.1021/ic048904z
_journal_volume 43
_journal_year 2004
_chemical_formula_moiety 'C37 H51 Cu N O3 S2, C3 H6 O'
_chemical_formula_sum 'C40 H57 Cu N O4 S2'
_chemical_formula_weight 743.53
_chemical_name_systematic
; 
 ? 
;
_space_group_IT_number 2
_symmetry_cell_setting triclinic
_symmetry_space_group_name_Hall '-P 1'
_symmetry_space_group_name_H-M 'P -1'
_atom_sites_solution_hydrogens geom
_atom_sites_solution_primary direct
_atom_sites_solution_secondary difmap
_audit_creation_method SHELXL-97
_cell_angle_alpha 99.592(3)
_cell_angle_beta 106.493(3)
_cell_angle_gamma 108.579(3)
_cell_formula_units_Z 2
_cell_length_a 12.769(2)
_cell_length_b 13.517(2)
_cell_length_c 13.569(2)
_cell_measurement_reflns_used 920
_cell_measurement_temperature 169(2)
_cell_measurement_theta_max 24.72
_cell_measurement_theta_min 2
_cell_volume 2041.7(5)
_computing_structure_refinement 'SHELXL-97 (Sheldrick, 1997)'
_computing_structure_solution 'SHELXS-97 (Sheldrick, 1990)'
_diffrn_ambient_temperature 169(2)
_diffrn_measured_fraction_theta_full 0.938
_diffrn_measured_fraction_theta_max 0.938
_diffrn_measurement_device_type
;
;
_diffrn_measurement_method
;
;
_diffrn_radiation_monochromator graphite
_diffrn_radiation_source 'fine-focus sealed tube'
_diffrn_radiation_type MoK\a
_diffrn_radiation_wavelength 0.71069
_diffrn_reflns_av_R_equivalents 0.1029
_diffrn_reflns_av_sigmaI/netI 0.2412
_diffrn_reflns_limit_h_max 14
_diffrn_reflns_limit_h_min -14
_diffrn_reflns_limit_k_max 15
_diffrn_reflns_limit_k_min -13
_diffrn_reflns_limit_l_max 10
_diffrn_reflns_limit_l_min -15
_diffrn_reflns_number 10574
_diffrn_reflns_theta_full 24.72
_diffrn_reflns_theta_max 24.72
_diffrn_reflns_theta_min 1.80
_diffrn_standards_decay_% 'not measured'
_diffrn_standards_interval_count 'not measured'
_diffrn_standards_interval_time 'not measured'
_diffrn_standards_number 'not measured'
_exptl_absorpt_coefficient_mu 0.675
_exptl_absorpt_correction_T_max .92
_exptl_absorpt_correction_T_min .87
_exptl_absorpt_correction_type empirical
_exptl_absorpt_process_details 'Bruker AXS XPREP, SHELXTL v6.1 (2003)'
_exptl_crystal_colour brown
_exptl_crystal_density_diffrn 1.209
_exptl_crystal_density_method 'not measured'
_exptl_crystal_description rhombic
_exptl_crystal_F_000 794
_exptl_crystal_size_max .18
_exptl_crystal_size_mid .17
_exptl_crystal_size_min .12
_refine_diff_density_max 0.526
_refine_diff_density_min -0.932
_refine_diff_density_rms 0.108
_refine_ls_extinction_method none
_refine_ls_goodness_of_fit_ref 0.958
_refine_ls_hydrogen_treatment mixed
_refine_ls_matrix_type full
_refine_ls_number_parameters 447
_refine_ls_number_reflns 6520
_refine_ls_number_restraints 0
_refine_ls_restrained_S_all 0.958
_refine_ls_R_factor_all 0.1914
_refine_ls_R_factor_gt 0.0793
_refine_ls_shift/su_max 0.000
_refine_ls_shift/su_mean 0.000
_refine_ls_structure_factor_coef Fsqd
_refine_ls_weighting_details 'calc w=1/[\s^2^(Fo^2^)+(0.0421P)^2^+0.0000P] where P=(Fo^2^+2Fc^2^)/3'
_refine_ls_weighting_scheme calc
_refine_ls_wR_factor_gt 0.1388
_refine_ls_wR_factor_ref 0.1796
_reflns_number_gt 3153
_reflns_number_total 6520
_reflns_threshold_expression >4sigma(I)
_cod_data_source_file ic048904zsi20040809_062433_2.cif
_cod_data_source_block shelxl
_cod_original_cell_volume 2041.7(6)
_cod_original_sg_symbol_Hall -P1
_cod_database_code 4312155

loop_
_symmetry_equiv_pos_as_xyz
'x, y, z'
'-x, -y, -z'

loop_
_atom_site_label
_atom_site_type_symbol
_atom_site_fract_x
_atom_site_fract_y
_atom_site_fract_z
_atom_site_U_iso_or_equiv
_atom_site_adp_type
_atom_site_occupancy
_atom_site_symmetry_multiplicity
_atom_site_calc_flag
_atom_site_refinement_flags
_atom_site_disorder_assembly
_atom_site_disorder_group
Cu1 Cu 0.20925(8) 0.01256(7) 0.72577(7) 0.0181(3) Uani 1 1 d . . .
S1 S 0.15832(16) 0.04615(15) 0.88708(15) 0.0200(5) Uani 1 1 d . . .
S2 S 0.31896(16) -0.00945(15) 0.60387(15) 0.0214(5) Uani 1 1 d . . .
O1 O 0.1441(4) -0.1360(4) 0.7184(3) 0.0179(12) Uani 1 1 d . . .
O2 O 0.2602(4) 0.1592(3) 0.7227(4) 0.0168(12) Uani 1 1 d . . .
O3 O 0.0273(4) -0.0204(4) 0.6015(4) 0.0227(12) Uani 1 1 d . . .
O4 O -0.2896(5) -0.1019(5) 0.7824(4) 0.0511(17) Uani 1 1 d . . .
N1 N 0.3794(5) 0.0467(4) 0.8475(4) 0.0159(14) Uani 1 1 d . . .
C1 C 0.6131(7) 0.1407(6) 0.9892(6) 0.031(2) Uani 1 1 d . . .
H1 H 0.6929 0.1736 1.0378 0.037 Uiso 1 1 calc R . .
C2 C 0.5225(6) 0.1504(6) 1.0207(6) 0.0235(19) Uani 1 1 d . . .
H2 H 0.5390 0.1893 1.0921 0.028 Uiso 1 1 calc R . .
C3 C 0.4079(6) 0.1035(6) 0.9484(6) 0.0222(19) Uani 1 1 d . . .
C4 C 0.3087(5) 0.1179(5) 0.9820(5) 0.0183(18) Uani 1 1 d . . .
H4A H 0.3244 0.1965 1.0006 0.022 Uiso 1 1 calc R . .
H4B H 0.3132 0.0951 1.0482 0.022 Uiso 1 1 calc R . .
C5 C 0.1256(5) -0.0908(5) 0.8902(6) 0.0159(17) Uani 1 1 d . . .
C6 C 0.1194(6) -0.1659(6) 0.8002(5) 0.0146(17) Uani 1 1 d . . .
C7 C 0.0821(6) -0.2780(5) 0.7997(5) 0.0144(17) Uani 1 1 d . . .
C8 C 0.0622(6) -0.3029(6) 0.8898(5) 0.0156(17) Uani 1 1 d . . .
H8 H 0.0385 -0.3771 0.8894 0.019 Uiso 1 1 calc R . .
C9 C 0.0740(6) -0.2290(6) 0.9800(6) 0.0233(19) Uani 1 1 d . . .
C10 C 0.1048(5) -0.1212(6) 0.9782(5) 0.0176(17) Uani 1 1 d . . .
H10 H 0.1118 -0.0678 1.0376 0.021 Uiso 1 1 calc R . .
C11 C 0.0698(6) -0.3653(6) 0.7037(6) 0.0197(18) Uani 1 1 d . . .
C12 C -0.0139(6) -0.3641(6) 0.5991(6) 0.032(2) Uani 1 1 d . . .
H12A H -0.0874 -0.3640 0.6079 0.048 Uiso 1 1 calc R . .
H12B H -0.0319 -0.4289 0.5423 0.048 Uiso 1 1 calc R . .
H12C H 0.0237 -0.2987 0.5797 0.048 Uiso 1 1 calc R . .
C13 C 0.0223(6) -0.4805(6) 0.7164(6) 0.027(2) Uani 1 1 d . . .
H13A H 0.0765 -0.4846 0.7818 0.041 Uiso 1 1 calc R . .
H13B H 0.0164 -0.5337 0.6543 0.041 Uiso 1 1 calc R . .
H13C H -0.0562 -0.4967 0.7214 0.041 Uiso 1 1 calc R . .
C14 C 0.1936(6) -0.3449(6) 0.6971(6) 0.032(2) Uani 1 1 d . . .
H14A H 0.2299 -0.2699 0.6949 0.048 Uiso 1 1 calc R . .
H14B H 0.1855 -0.3955 0.6320 0.048 Uiso 1 1 calc R . .
H14C H 0.2438 -0.3562 0.7601 0.048 Uiso 1 1 calc R . .
C15 C 0.0537(7) -0.2679(6) 1.0771(6) 0.028(2) Uani 1 1 d . . .
C16 C -0.0809(6) -0.3390(6) 1.0419(6) 0.041(2) Uani 1 1 d . . .
H16A H -0.1039 -0.4008 0.9800 0.062 Uiso 1 1 calc R . .
H16B H -0.1271 -0.2949 1.0224 0.062 Uiso 1 1 calc R . .
H16C H -0.0963 -0.3658 1.1013 0.062 Uiso 1 1 calc R . .
C17 C 0.1263(7) -0.3363(6) 1.1082(6) 0.035(2) Uani 1 1 d . . .
H17A H 0.2104 -0.2927 1.1264 0.053 Uiso 1 1 calc R . .
H17B H 0.1004 -0.4005 1.0479 0.053 Uiso 1 1 calc R . .
H17C H 0.1144 -0.3594 1.1703 0.053 Uiso 1 1 calc R . .
C18 C 0.0886(6) -0.1725(6) 1.1746(5) 0.030(2) Uani 1 1 d . . .
H18A H 0.0816 -0.2001 1.2358 0.045 Uiso 1 1 calc R . .
H18B H 0.0360 -0.1334 1.1582 0.045 Uiso 1 1 calc R . .
H18C H 0.1707 -0.1229 1.1922 0.045 Uiso 1 1 calc R . .
C19 C 0.5849(6) 0.0819(6) 0.8848(6) 0.027(2) Uani 1 1 d . . .
H19 H 0.6453 0.0728 0.8611 0.032 Uiso 1 1 calc R . .
C20 C 0.4698(6) 0.0371(6) 0.8164(6) 0.0210(18) Uani 1 1 d . . .
C21 C 0.4327(6) -0.0307(6) 0.7033(5) 0.0207(18) Uani 1 1 d . . .
H21A H 0.4036 -0.1084 0.7015 0.025 Uiso 1 1 calc R . .
H21B H 0.5034 -0.0151 0.6826 0.025 Uiso 1 1 calc R . .
C22 C 0.3821(6) 0.1331(6) 0.6246(5) 0.0171(17) Uani 1 1 d . . .
C23 C 0.3443(6) 0.2004(6) 0.6839(6) 0.0186(18) Uani 1 1 d . . .
C24 C 0.4000(6) 0.3153(6) 0.7045(5) 0.0162(17) Uani 1 1 d . . .
C25 C 0.4838(6) 0.3526(6) 0.6578(6) 0.0218(19) Uani 1 1 d . . .
H25 H 0.5192 0.4289 0.6694 0.026 Uiso 1 1 calc R . .
C26 C 0.5199(6) 0.2866(6) 0.5954(6) 0.0204(18) Uani 1 1 d . . .
C27 C 0.4666(6) 0.1762(6) 0.5793(6) 0.027(2) Uani 1 1 d . . .
H27 H 0.4874 0.1280 0.5366 0.033 Uiso 1 1 calc R . .
C28 C 0.3676(6) 0.3942(6) 0.7731(6) 0.0253(19) Uani 1 1 d . . .
C29 C 0.3846(7) 0.3745(6) 0.8831(6) 0.038(2) Uani 1 1 d . . .
H29A H 0.3336 0.2996 0.8745 0.058 Uiso 1 1 calc R . .
H29B H 0.3634 0.4253 0.9263 0.058 Uiso 1 1 calc R . .
H29C H 0.4675 0.3861 0.9191 0.058 Uiso 1 1 calc R . .
C30 C 0.2377(7) 0.3762(6) 0.7163(7) 0.041(2) Uani 1 1 d . . .
H30A H 0.1867 0.3008 0.7059 0.061 Uiso 1 1 calc R . .
H30B H 0.2276 0.3908 0.6466 0.061 Uiso 1 1 calc R . .
H30C H 0.2159 0.4257 0.7603 0.061 Uiso 1 1 calc R . .
C31 C 0.4432(7) 0.5134(6) 0.7892(7) 0.044(2) Uani 1 1 d . . .
H31A H 0.4202 0.5608 0.8342 0.065 Uiso 1 1 calc R . .
H31B H 0.4307 0.5283 0.7195 0.065 Uiso 1 1 calc R . .
H31C H 0.5270 0.5273 0.8243 0.065 Uiso 1 1 calc R . .
C32 C 0.6073(6) 0.3324(6) 0.5399(7) 0.029(2) Uani 1 1 d . . .
C33 C 0.5405(6) 0.2972(6) 0.4189(6) 0.036(2) Uani 1 1 d . . .
H33A H 0.4799 0.3281 0.4028 0.053 Uiso 1 1 calc R . .
H33B H 0.5025 0.2176 0.3932 0.053 Uiso 1 1 calc R . .
H33C H 0.5962 0.3233 0.3831 0.053 Uiso 1 1 calc R . .
C34 C 0.7037(6) 0.2851(6) 0.5645(6) 0.035(2) Uani 1 1 d . . .
H34A H 0.6676 0.2061 0.5325 0.053 Uiso 1 1 calc R . .
H34B H 0.7418 0.3016 0.6422 0.053 Uiso 1 1 calc R . .
H34C H 0.7632 0.3176 0.5343 0.053 Uiso 1 1 calc R . .
C35 C 0.6677(7) 0.4560(6) 0.5796(7) 0.046(2) Uani 1 1 d . . .
H35A H 0.7238 0.4813 0.5439 0.069 Uiso 1 1 calc R . .
H35B H 0.7103 0.4786 0.6572 0.069 Uiso 1 1 calc R . .
H35C H 0.6079 0.4877 0.5632 0.069 Uiso 1 1 calc R . .
C36 C -0.0244(6) -0.1069(6) 0.5037(6) 0.0234(19) Uani 1 1 d . . .
H36A H -0.1117 -0.1367 0.4821 0.028 Uiso 1 1 calc R . .
H36B H 0.0031 -0.1662 0.5152 0.028 Uiso 1 1 calc R . .
C37 C 0.0097(6) -0.0662(6) 0.4153(6) 0.0240(19) Uani 1 1 d . . .
H37A H 0.0966 -0.0405 0.4349 0.029 Uiso 1 1 calc R . .
H37B H -0.0279 -0.1265 0.3481 0.029 Uiso 1 1 calc R . .
C38 C -0.2104(7) -0.1525(9) 0.6535(7) 0.069(3) Uani 1 1 d . . .
H38A H -0.2337 -0.0983 0.6235 0.103 Uiso 1 1 calc R . .
H38B H -0.2503 -0.2234 0.5993 0.103 Uiso 1 1 calc R . .
H38C H -0.1244 -0.1306 0.6749 0.103 Uiso 1 1 calc R . .
C39 C -0.2449(7) -0.1604(7) 0.7483(7) 0.036(2) Uani 1 1 d . . .
C40 C -0.2210(8) -0.2442(7) 0.8000(7) 0.054(3) Uani 1 1 d . . .
H40A H -0.1399 -0.2130 0.8525 0.081 Uiso 1 1 calc R . .
H40B H -0.2305 -0.3070 0.7453 0.081 Uiso 1 1 calc R . .
H40C H -0.2770 -0.2676 0.8363 0.081 Uiso 1 1 calc R . .

loop_
_atom_site_aniso_label
_atom_site_aniso_U_11
_atom_site_aniso_U_22
_atom_site_aniso_U_33
_atom_site_aniso_U_23
_atom_site_aniso_U_13
_atom_site_aniso_U_12
Cu1 0.0171(5) 0.0188(6) 0.0155(6) 0.0034(4) 0.0060(4) 0.0039(4)
S1 0.0206(11) 0.0184(12) 0.0206(11) 0.0042(9) 0.0091(9) 0.0061(9)
S2 0.0231(11) 0.0212(12) 0.0175(11) 0.0037(9) 0.0078(10) 0.0060(9)
O1 0.021(3) 0.017(3) 0.010(3) 0.004(2) 0.006(2) -0.001(2)
O2 0.014(3) 0.012(3) 0.024(3) 0.006(2) 0.010(2) 0.001(2)
O3 0.026(3) 0.021(3) 0.021(3) 0.006(3) 0.008(3) 0.010(3)
O4 0.066(5) 0.055(5) 0.032(4) 0.007(3) 0.016(4) 0.028(4)
N1 0.015(3) 0.012(4) 0.015(4) -0.003(3) 0.003(3) 0.004(3)
C1 0.021(5) 0.037(6) 0.028(5) 0.012(4) 0.002(4) 0.008(4)
C2 0.019(4) 0.024(5) 0.016(4) 0.008(4) 0.000(4) -0.001(4)
C3 0.023(5) 0.015(5) 0.025(5) 0.008(4) 0.006(4) 0.003(4)
C4 0.016(4) 0.013(4) 0.020(4) 0.001(3) 0.006(4) 0.000(3)
C5 0.007(4) 0.012(4) 0.025(5) 0.010(4) 0.002(4) -0.001(3)
C6 0.009(4) 0.016(5) 0.013(4) 0.003(4) 0.000(3) 0.002(3)
C7 0.017(4) 0.014(4) 0.013(4) 0.008(3) 0.005(3) 0.006(3)
C8 0.019(4) 0.014(4) 0.015(4) 0.008(4) 0.007(4) 0.005(4)
C9 0.023(5) 0.027(5) 0.022(5) 0.010(4) 0.007(4) 0.010(4)
C10 0.016(4) 0.025(5) 0.011(4) 0.004(4) 0.008(3) 0.005(4)
C11 0.016(4) 0.018(5) 0.020(4) 0.003(4) 0.006(4) 0.002(4)
C12 0.042(5) 0.023(5) 0.022(5) 0.005(4) 0.002(4) 0.009(4)
C13 0.031(5) 0.025(5) 0.031(5) 0.014(4) 0.014(4) 0.011(4)
C14 0.031(5) 0.026(5) 0.039(5) 0.007(4) 0.018(4) 0.008(4)
C15 0.032(5) 0.034(5) 0.022(5) 0.013(4) 0.014(4) 0.012(4)
C16 0.043(6) 0.048(6) 0.039(6) 0.026(5) 0.027(5) 0.009(5)
C17 0.056(6) 0.038(6) 0.026(5) 0.017(4) 0.021(5) 0.027(5)
C18 0.044(5) 0.038(5) 0.013(4) 0.006(4) 0.016(4) 0.018(4)
C19 0.020(5) 0.036(5) 0.027(5) 0.011(4) 0.012(4) 0.012(4)
C20 0.021(5) 0.019(5) 0.022(5) 0.005(4) 0.009(4) 0.005(4)
C21 0.018(4) 0.022(5) 0.028(5) 0.008(4) 0.010(4) 0.013(4)
C22 0.016(4) 0.017(4) 0.015(4) 0.004(4) 0.004(4) 0.004(4)
C23 0.014(4) 0.022(5) 0.021(5) 0.011(4) 0.006(4) 0.007(4)
C24 0.020(4) 0.014(4) 0.012(4) 0.001(3) 0.004(4) 0.005(4)
C25 0.017(4) 0.019(5) 0.026(5) 0.010(4) 0.009(4) -0.001(4)
C26 0.019(4) 0.021(5) 0.016(4) 0.002(4) 0.009(4) 0.001(4)
C27 0.023(5) 0.027(5) 0.023(5) 0.003(4) 0.005(4) 0.004(4)
C28 0.028(5) 0.025(5) 0.026(5) 0.010(4) 0.014(4) 0.010(4)
C29 0.054(6) 0.018(5) 0.034(5) -0.001(4) 0.018(5) 0.005(4)
C30 0.049(6) 0.032(6) 0.052(6) 0.014(5) 0.026(5) 0.023(5)
C31 0.063(6) 0.023(5) 0.046(6) 0.001(4) 0.033(5) 0.012(5)
C32 0.026(5) 0.025(5) 0.047(6) 0.018(4) 0.024(4) 0.012(4)
C33 0.035(5) 0.053(6) 0.026(5) 0.016(5) 0.021(4) 0.016(5)
C34 0.037(5) 0.045(6) 0.037(5) 0.012(5) 0.025(5) 0.023(5)
C35 0.052(6) 0.034(6) 0.057(6) 0.014(5) 0.041(5) 0.004(5)
C36 0.024(5) 0.017(5) 0.026(5) -0.003(4) 0.004(4) 0.012(4)
C37 0.021(4) 0.034(5) 0.014(4) 0.004(4) 0.001(4) 0.014(4)
C38 0.047(6) 0.126(10) 0.029(6) 0.030(6) 0.020(5) 0.018(6)
C39 0.031(5) 0.036(6) 0.037(6) 0.014(5) 0.017(5) 0.001(5)
C40 0.063(7) 0.063(7) 0.051(7) 0.015(6) 0.031(6) 0.035(6)

loop_
_atom_type_symbol
_atom_type_description
_atom_type_scat_dispersion_real
_atom_type_scat_dispersion_imag
_atom_type_scat_source
Cu Cu 0.3201 1.2651 'International Tables Vol C Tables 4.2.6.8 and 6.1.1.4'
S S 0.1246 0.1234 'International Tables Vol C Tables 4.2.6.8 and 6.1.1.4'
O O 0.0106 0.0060 'International Tables Vol C Tables 4.2.6.8 and 6.1.1.4'
N N 0.0061 0.0033 'International Tables Vol C Tables 4.2.6.8 and 6.1.1.4'
C C 0.0033 0.0016 'International Tables Vol C Tables 4.2.6.8 and 6.1.1.4'
H H 0.0000 0.0000 'International Tables Vol C Tables 4.2.6.8 and 6.1.1.4'

loop_
_geom_angle_atom_site_label_1
_geom_angle_atom_site_label_2
_geom_angle_atom_site_label_3
_geom_angle
_geom_angle_site_symmetry_1
_geom_angle_site_symmetry_3
_geom_angle_publ_flag
O1 Cu1 O2 174.3(2) . . ?
O1 Cu1 N1 95.26(19) . . ?
O2 Cu1 N1 90.40(19) . . ?
O1 Cu1 O3 85.30(18) . . ?
O2 Cu1 O3 89.05(17) . . ?
N1 Cu1 O3 177.9(2) . . ?
O1 Cu1 S1 85.64(14) . . ?
O2 Cu1 S1 95.28(14) . . ?
N1 Cu1 S1 80.83(15) . . ?
O3 Cu1 S1 97.24(12) . . ?
O1 Cu1 S2 96.06(14) . . ?
O2 Cu1 S2 84.71(14) . . ?
N1 Cu1 S2 82.08(15) . . ?
O3 Cu1 S2 99.85(13) . . ?
S1 Cu1 S2 162.91(7) . . ?
C5 S1 C4 103.7(3) . . ?
C5 S1 Cu1 91.8(2) . . ?
C4 S1 Cu1 96.7(2) . . ?
C22 S2 C21 101.9(3) . . ?
C22 S2 Cu1 91.5(2) . . ?
C21 S2 Cu1 93.7(2) . . ?
C6 O1 Cu1 120.6(4) . . ?
C23 O2 Cu1 121.6(4) . . ?
C37 O3 C36 109.8(5) 2_556 . ?
C37 O3 Cu1 121.1(4) 2_556 . ?
C36 O3 Cu1 121.3(4) . . ?
C3 N1 C20 117.5(6) . . ?
C3 N1 Cu1 120.8(5) . . ?
C20 N1 Cu1 119.3(5) . . ?
C2 C1 C19 118.3(7) . . ?
C2 C1 H1 120.9 . . ?
C19 C1 H1 120.9 . . ?
C3 C2 C1 119.7(7) . . ?
C3 C2 H2 120.1 . . ?
C1 C2 H2 120.1 . . ?
N1 C3 C2 122.6(7) . . ?
N1 C3 C4 117.7(6) . . ?
C2 C3 C4 119.7(7) . . ?
C3 C4 S1 117.9(5) . . ?
C3 C4 H4A 107.8 . . ?
S1 C4 H4A 107.8 . . ?
C3 C4 H4B 107.8 . . ?
S1 C4 H4B 107.8 . . ?
H4A C4 H4B 107.2 . . ?
C10 C5 C6 122.6(6) . . ?
C10 C5 S1 119.8(6) . . ?
C6 C5 S1 117.6(5) . . ?
O1 C6 C5 122.5(6) . . ?
O1 C6 C7 120.6(6) . . ?
C5 C6 C7 116.9(6) . . ?
C8 C7 C6 117.5(7) . . ?
C8 C7 C11 122.2(6) . . ?
C6 C7 C11 120.3(6) . . ?
C9 C8 C7 125.7(7) . . ?
C9 C8 H8 117.2 . . ?
C7 C8 H8 117.2 . . ?
C8 C9 C10 116.7(7) . . ?
C8 C9 C15 120.1(7) . . ?
C10 C9 C15 123.2(7) . . ?
C9 C10 C5 120.6(7) . . ?
C9 C10 H10 119.7 . . ?
C5 C10 H10 119.7 . . ?
C12 C11 C7 111.7(6) . . ?
C12 C11 C13 107.6(6) . . ?
C7 C11 C13 111.9(6) . . ?
C12 C11 C14 109.8(6) . . ?
C7 C11 C14 109.0(6) . . ?
C13 C11 C14 106.8(6) . . ?
C11 C12 H12A 109.5 . . ?
C11 C12 H12B 109.5 . . ?
H12A C12 H12B 109.5 . . ?
C11 C12 H12C 109.5 . . ?
H12A C12 H12C 109.5 . . ?
H12B C12 H12C 109.5 . . ?
C11 C13 H13A 109.5 . . ?
C11 C13 H13B 109.5 . . ?
H13A C13 H13B 109.5 . . ?
C11 C13 H13C 109.5 . . ?
H13A C13 H13C 109.5 . . ?
H13B C13 H13C 109.5 . . ?
C11 C14 H14A 109.5 . . ?
C11 C14 H14B 109.5 . . ?
H14A C14 H14B 109.5 . . ?
C11 C14 H14C 109.5 . . ?
H14A C14 H14C 109.5 . . ?
H14B C14 H14C 109.5 . . ?
C18 C15 C17 108.8(6) . . ?
C18 C15 C9 112.1(6) . . ?
C17 C15 C9 109.8(6) . . ?
C18 C15 C16 108.9(6) . . ?
C17 C15 C16 109.6(6) . . ?
C9 C15 C16 107.6(6) . . ?
C15 C16 H16A 109.5 . . ?
C15 C16 H16B 109.5 . . ?
H16A C16 H16B 109.5 . . ?
C15 C16 H16C 109.5 . . ?
H16A C16 H16C 109.5 . . ?
H16B C16 H16C 109.5 . . ?
C15 C17 H17A 109.5 . . ?
C15 C17 H17B 109.5 . . ?
H17A C17 H17B 109.5 . . ?
C15 C17 H17C 109.5 . . ?
H17A C17 H17C 109.5 . . ?
H17B C17 H17C 109.5 . . ?
C15 C18 H18A 109.5 . . ?
C15 C18 H18B 109.5 . . ?
H18A C18 H18B 109.5 . . ?
C15 C18 H18C 109.5 . . ?
H18A C18 H18C 109.5 . . ?
H18B C18 H18C 109.5 . . ?
C20 C19 C1 119.6(7) . . ?
C20 C19 H19 120.2 . . ?
C1 C19 H19 120.2 . . ?
C19 C20 N1 122.2(7) . . ?
C19 C20 C21 122.3(6) . . ?
N1 C20 C21 115.4(6) . . ?
C20 C21 S2 115.4(5) . . ?
C20 C21 H21A 108.4 . . ?
S2 C21 H21A 108.4 . . ?
C20 C21 H21B 108.4 . . ?
S2 C21 H21B 108.4 . . ?
H21A C21 H21B 107.5 . . ?
C23 C22 C27 121.3(7) . . ?
C23 C22 S2 119.0(5) . . ?
C27 C22 S2 119.6(6) . . ?
O2 C23 C22 121.4(6) . . ?
O2 C23 C24 120.2(6) . . ?
C22 C23 C24 118.4(6) . . ?
C25 C24 C23 117.1(7) . . ?
C25 C24 C28 121.5(6) . . ?
C23 C24 C28 121.4(6) . . ?
C24 C25 C26 125.3(7) . . ?
C24 C25 H25 117.4 . . ?
C26 C25 H25 117.4 . . ?
C27 C26 C25 116.1(7) . . ?
C27 C26 C32 120.9(7) . . ?
C25 C26 C32 122.8(7) . . ?
C26 C27 C22 121.6(7) . . ?
C26 C27 H27 119.2 . . ?
C22 C27 H27 119.2 . . ?
C29 C28 C24 110.1(6) . . ?
C29 C28 C31 108.4(7) . . ?
C24 C28 C31 112.2(6) . . ?
C29 C28 C30 109.7(6) . . ?
C24 C28 C30 109.0(6) . . ?
C31 C28 C30 107.4(6) . . ?
C28 C29 H29A 109.5 . . ?
C28 C29 H29B 109.5 . . ?
H29A C29 H29B 109.5 . . ?
C28 C29 H29C 109.5 . . ?
H29A C29 H29C 109.5 . . ?
H29B C29 H29C 109.5 . . ?
C28 C30 H30A 109.5 . . ?
C28 C30 H30B 109.5 . . ?
H30A C30 H30B 109.5 . . ?
C28 C30 H30C 109.5 . . ?
H30A C30 H30C 109.5 . . ?
H30B C30 H30C 109.5 . . ?
C28 C31 H31A 109.5 . . ?
C28 C31 H31B 109.5 . . ?
H31A C31 H31B 109.5 . . ?
C28 C31 H31C 109.5 . . ?
H31A C31 H31C 109.5 . . ?
H31B C31 H31C 109.5 . . ?
C35 C32 C33 109.4(6) . . ?
C35 C32 C34 108.2(6) . . ?
C33 C32 C34 109.2(6) . . ?
C35 C32 C26 112.2(6) . . ?
C33 C32 C26 109.2(6) . . ?
C34 C32 C26 108.5(6) . . ?
C32 C33 H33A 109.5 . . ?
C32 C33 H33B 109.5 . . ?
H33A C33 H33B 109.5 . . ?
C32 C33 H33C 109.5 . . ?
H33A C33 H33C 109.5 . . ?
H33B C33 H33C 109.5 . . ?
C32 C34 H34A 109.5 . . ?
C32 C34 H34B 109.5 . . ?
H34A C34 H34B 109.5 . . ?
C32 C34 H34C 109.5 . . ?
H34A C34 H34C 109.5 . . ?
H34B C34 H34C 109.5 . . ?
C32 C35 H35A 109.5 . . ?
C32 C35 H35B 109.5 . . ?
H35A C35 H35B 109.5 . . ?
C32 C35 H35C 109.5 . . ?
H35A C35 H35C 109.5 . . ?
H35B C35 H35C 109.5 . . ?
O3 C36 C37 110.7(6) . . ?
O3 C36 H36A 109.5 . . ?
C37 C36 H36A 109.5 . . ?
O3 C36 H36B 109.5 . . ?
C37 C36 H36B 109.5 . . ?
H36A C36 H36B 108.1 . . ?
O3 C37 C36 110.5(6) 2_556 . ?
O3 C37 H37A 109.6 2_556 . ?
C36 C37 H37A 109.6 . . ?
O3 C37 H37B 109.6 2_556 . ?
C36 C37 H37B 109.6 . . ?
H37A C37 H37B 108.1 . . ?
C39 C38 H38A 109.5 . . ?
C39 C38 H38B 109.5 . . ?
H38A C38 H38B 109.5 . . ?
C39 C38 H38C 109.5 . . ?
H38A C38 H38C 109.5 . . ?
H38B C38 H38C 109.5 . . ?
O4 C39 C38 122.1(8) . . ?
O4 C39 C40 121.8(7) . . ?
C38 C39 C40 116.1(8) . . ?
C39 C40 H40A 109.5 . . ?
C39 C40 H40B 109.5 . . ?
H40A C40 H40B 109.5 . . ?
C39 C40 H40C 109.5 . . ?
H40A C40 H40C 109.5 . . ?
H40B C40 H40C 109.5 . . ?

loop_
_geom_bond_atom_site_label_1
_geom_bond_atom_site_label_2
_geom_bond_distance
_geom_bond_site_symmetry_2
_geom_bond_publ_flag
Cu1 O1 1.885(4) . ?
Cu1 O2 1.891(4) . ?
Cu1 N1 2.175(5) . ?
Cu1 O3 2.303(5) . ?
Cu1 S1 2.467(2) . ?
Cu1 S2 2.491(2) . ?
S1 C5 1.773(7) . ?
S1 C4 1.811(6) . ?
S2 C22 1.773(7) . ?
S2 C21 1.814(6) . ?
O1 C6 1.327(7) . ?
O2 C23 1.333(7) . ?
O3 C37 1.423(7) 2_556 ?
O3 C36 1.435(8) . ?
O4 C39 1.218(9) . ?
N1 C3 1.336(8) . ?
N1 C20 1.373(8) . ?
C1 C2 1.378(9) . ?
C1 C19 1.386(10) . ?
C1 H1 0.9500 . ?
C2 C3 1.375(9) . ?
C2 H2 0.9500 . ?
C3 C4 1.517(9) . ?
C4 H4A 0.9900 . ?
C4 H4B 0.9900 . ?
C5 C10 1.393(9) . ?
C5 C6 1.417(9) . ?
C6 C7 1.435(9) . ?
C7 C8 1.391(9) . ?
C7 C11 1.538(9) . ?
C8 C9 1.382(9) . ?
C8 H8 0.9500 . ?
C9 C10 1.389(9) . ?
C9 C15 1.555(9) . ?
C10 H10 0.9500 . ?
C11 C12 1.521(9) . ?
C11 C13 1.540(9) . ?
C11 C14 1.548(9) . ?
C12 H12A 0.9800 . ?
C12 H12B 0.9800 . ?
C12 H12C 0.9800 . ?
C13 H13A 0.9800 . ?
C13 H13B 0.9800 . ?
C13 H13C 0.9800 . ?
C14 H14A 0.9800 . ?
C14 H14B 0.9800 . ?
C14 H14C 0.9800 . ?
C15 C18 1.530(10) . ?
C15 C17 1.532(9) . ?
C15 C16 1.560(9) . ?
C16 H16A 0.9800 . ?
C16 H16B 0.9800 . ?
C16 H16C 0.9800 . ?
C17 H17A 0.9800 . ?
C17 H17B 0.9800 . ?
C17 H17C 0.9800 . ?
C18 H18A 0.9800 . ?
C18 H18B 0.9800 . ?
C18 H18C 0.9800 . ?
C19 C20 1.363(9) . ?
C19 H19 0.9500 . ?
C20 C21 1.504(9) . ?
C21 H21A 0.9900 . ?
C21 H21B 0.9900 . ?
C22 C23 1.402(9) . ?
C22 C27 1.406(9) . ?
C23 C24 1.427(9) . ?
C24 C25 1.394(9) . ?
C24 C28 1.531(9) . ?
C25 C26 1.399(9) . ?
C25 H25 0.9500 . ?
C26 C27 1.378(9) . ?
C26 C32 1.545(9) . ?
C27 H27 0.9500 . ?
C28 C29 1.526(9) . ?
C28 C31 1.532(9) . ?
C28 C30 1.537(9) . ?
C29 H29A 0.9800 . ?
C29 H29B 0.9800 . ?
C29 H29C 0.9800 . ?
C30 H30A 0.9800 . ?
C30 H30B 0.9800 . ?
C30 H30C 0.9800 . ?
C31 H31A 0.9800 . ?
C31 H31B 0.9800 . ?
C31 H31C 0.9800 . ?
C32 C35 1.524(10) . ?
C32 C33 1.528(10) . ?
C32 C34 1.541(9) . ?
C33 H33A 0.9800 . ?
C33 H33B 0.9800 . ?
C33 H33C 0.9800 . ?
C34 H34A 0.9800 . ?
C34 H34B 0.9800 . ?
C34 H34C 0.9800 . ?
C35 H35A 0.9800 . ?
C35 H35B 0.9800 . ?
C35 H35C 0.9800 . ?
C36 C37 1.515(9) . ?
C36 H36A 0.9900 . ?
C36 H36B 0.9900 . ?
C37 O3 1.423(7) 2_556 ?
C37 H37A 0.9900 . ?
C37 H37B 0.9900 . ?
C38 C39 1.482(10) . ?
C38 H38A 0.9800 . ?
C38 H38B 0.9800 . ?
C38 H38C 0.9800 . ?
C39 C40 1.494(10) . ?
C40 H40A 0.9800 . ?
C40 H40B 0.9800 . ?
C40 H40C 0.9800 . ?

loop_
_geom_torsion_atom_site_label_1
_geom_torsion_atom_site_label_2
_geom_torsion_atom_site_label_3
_geom_torsion_atom_site_label_4
_geom_torsion
_geom_torsion_site_symmetry_1
_geom_torsion_site_symmetry_2
_geom_torsion_site_symmetry_3
_geom_torsion_site_symmetry_4
_geom_torsion_publ_flag
O1 Cu1 S1 C5 10.7(3) . . . . ?
O2 Cu1 S1 C5 -174.9(3) . . . . ?
N1 Cu1 S1 C5 -85.4(3) . . . . ?
O3 Cu1 S1 C5 95.4(2) . . . . ?
S2 Cu1 S1 C5 -85.7(3) . . . . ?
O1 Cu1 S1 C4 114.7(3) . . . . ?
O2 Cu1 S1 C4 -70.9(3) . . . . ?
N1 Cu1 S1 C4 18.6(3) . . . . ?
O3 Cu1 S1 C4 -160.6(2) . . . . ?
S2 Cu1 S1 C4 18.3(4) . . . . ?
O1 Cu1 S2 C22 -176.4(3) . . . . ?
O2 Cu1 S2 C22 9.2(3) . . . . ?
N1 Cu1 S2 C22 -81.9(3) . . . . ?
O3 Cu1 S2 C22 97.3(2) . . . . ?
S1 Cu1 S2 C22 -81.6(3) . . . . ?
O1 Cu1 S2 C21 -74.4(3) . . . . ?
O2 Cu1 S2 C21 111.3(3) . . . . ?
N1 Cu1 S2 C21 20.1(3) . . . . ?
O3 Cu1 S2 C21 -160.6(3) . . . . ?
S1 Cu1 S2 C21 20.5(4) . . . . ?
N1 Cu1 O1 C6 68.4(5) . . . . ?
O3 Cu1 O1 C6 -109.6(5) . . . . ?
S1 Cu1 O1 C6 -12.0(4) . . . . ?
S2 Cu1 O1 C6 150.9(4) . . . . ?
N1 Cu1 O2 C23 68.8(5) . . . . ?
O3 Cu1 O2 C23 -113.2(5) . . . . ?
S1 Cu1 O2 C23 149.6(5) . . . . ?
S2 Cu1 O2 C23 -13.3(5) . . . . ?
O1 Cu1 O3 C37 161.0(5) . . . 2_556 ?
O2 Cu1 O3 C37 -19.2(5) . . . 2_556 ?
S1 Cu1 O3 C37 76.0(4) . . . 2_556 ?
S2 Cu1 O3 C37 -103.7(4) . . . 2_556 ?
O1 Cu1 O3 C36 -53.0(5) . . . . ?
O2 Cu1 O3 C36 126.8(5) . . . . ?
S1 Cu1 O3 C36 -138.0(4) . . . . ?
S2 Cu1 O3 C36 42.3(4) . . . . ?
O1 Cu1 N1 C3 -106.8(5) . . . . ?
O2 Cu1 N1 C3 73.2(5) . . . . ?
S1 Cu1 N1 C3 -22.1(5) . . . . ?
S2 Cu1 N1 C3 157.8(5) . . . . ?
O1 Cu1 N1 C20 91.2(5) . . . . ?
O2 Cu1 N1 C20 -88.8(5) . . . . ?
S1 Cu1 N1 C20 175.9(5) . . . . ?
S2 Cu1 N1 C20 -4.2(5) . . . . ?
C19 C1 C2 C3 -1.0(11) . . . . ?
C20 N1 C3 C2 -0.8(10) . . . . ?
Cu1 N1 C3 C2 -163.1(5) . . . . ?
C20 N1 C3 C4 177.8(5) . . . . ?
Cu1 N1 C3 C4 15.5(8) . . . . ?
C1 C2 C3 N1 0.9(11) . . . . ?
C1 C2 C3 C4 -177.7(6) . . . . ?
N1 C3 C4 S1 5.9(8) . . . . ?
C2 C3 C4 S1 -175.5(5) . . . . ?
C5 S1 C4 C3 74.4(6) . . . . ?
Cu1 S1 C4 C3 -19.2(5) . . . . ?
C4 S1 C5 C10 73.6(6) . . . . ?
Cu1 S1 C5 C10 171.0(5) . . . . ?
C4 S1 C5 C6 -107.7(5) . . . . ?
Cu1 S1 C5 C6 -10.3(5) . . . . ?
Cu1 O1 C6 C5 8.3(8) . . . . ?
Cu1 O1 C6 C7 -173.1(4) . . . . ?
C10 C5 C6 O1 -177.1(6) . . . . ?
S1 C5 C6 O1 4.2(9) . . . . ?
C10 C5 C6 C7 4.3(10) . . . . ?
S1 C5 C6 C7 -174.4(5) . . . . ?
O1 C6 C7 C8 177.6(6) . . . . ?
C5 C6 C7 C8 -3.8(9) . . . . ?
O1 C6 C7 C11 -0.2(9) . . . . ?
C5 C6 C7 C11 178.4(6) . . . . ?
C6 C7 C8 C9 0.7(10) . . . . ?
C11 C7 C8 C9 178.5(6) . . . . ?
C7 C8 C9 C10 2.1(11) . . . . ?
C7 C8 C9 C15 -177.5(6) . . . . ?
C8 C9 C10 C5 -1.8(10) . . . . ?
C15 C9 C10 C5 177.9(6) . . . . ?
C6 C5 C10 C9 -1.5(10) . . . . ?
S1 C5 C10 C9 177.2(5) . . . . ?
C8 C7 C11 C12 126.2(7) . . . . ?
C6 C7 C11 C12 -56.1(8) . . . . ?
C8 C7 C11 C13 5.4(9) . . . . ?
C6 C7 C11 C13 -176.9(6) . . . . ?
C8 C7 C11 C14 -112.4(7) . . . . ?
C6 C7 C11 C14 65.2(8) . . . . ?
C8 C9 C15 C18 171.5(6) . . . . ?
C10 C9 C15 C18 -8.2(10) . . . . ?
C8 C9 C15 C17 50.4(9) . . . . ?
C10 C9 C15 C17 -129.2(7) . . . . ?
C8 C9 C15 C16 -68.8(8) . . . . ?
C10 C9 C15 C16 111.5(8) . . . . ?
C2 C1 C19 C20 1.0(11) . . . . ?
C1 C19 C20 N1 -0.9(11) . . . . ?
C1 C19 C20 C21 -178.0(7) . . . . ?
C3 N1 C20 C19 0.8(10) . . . . ?
Cu1 N1 C20 C19 163.4(5) . . . . ?
C3 N1 C20 C21 178.1(6) . . . . ?
Cu1 N1 C20 C21 -19.3(8) . . . . ?
C19 C20 C21 S2 -140.7(6) . . . . ?
N1 C20 C21 S2 42.0(8) . . . . ?
C22 S2 C21 C20 54.6(6) . . . . ?
Cu1 S2 C21 C20 -37.7(5) . . . . ?
C21 S2 C22 C23 -100.6(6) . . . . ?
Cu1 S2 C22 C23 -6.5(5) . . . . ?
C21 S2 C22 C27 81.0(6) . . . . ?
Cu1 S2 C22 C27 175.0(5) . . . . ?
Cu1 O2 C23 C22 12.9(9) . . . . ?
Cu1 O2 C23 C24 -165.6(5) . . . . ?
C27 C22 C23 O2 176.9(6) . . . . ?
S2 C22 C23 O2 -1.5(9) . . . . ?
C27 C22 C23 C24 -4.6(10) . . . . ?
S2 C22 C23 C24 177.0(5) . . . . ?
O2 C23 C24 C25 -177.5(6) . . . . ?
C22 C23 C24 C25 4.0(10) . . . . ?
O2 C23 C24 C28 1.5(10) . . . . ?
C22 C23 C24 C28 -177.0(6) . . . . ?
C23 C24 C25 C26 -2.0(11) . . . . ?
C28 C24 C25 C26 179.0(7) . . . . ?
C24 C25 C26 C27 0.4(11) . . . . ?
C24 C25 C26 C32 176.0(7) . . . . ?
C25 C26 C27 C22 -0.9(10) . . . . ?
C32 C26 C27 C22 -176.5(6) . . . . ?
C23 C22 C27 C26 3.1(11) . . . . ?
S2 C22 C27 C26 -178.5(5) . . . . ?
C25 C24 C28 C29 -124.9(7) . . . . ?
C23 C24 C28 C29 56.2(9) . . . . ?
C25 C24 C28 C31 -4.1(9) . . . . ?
C23 C24 C28 C31 177.0(6) . . . . ?
C25 C24 C28 C30 114.7(7) . . . . ?
C23 C24 C28 C30 -64.2(8) . . . . ?
C27 C26 C32 C35 -172.7(7) . . . . ?
C25 C26 C32 C35 12.0(10) . . . . ?
C27 C26 C32 C33 65.8(9) . . . . ?
C25 C26 C32 C33 -109.5(8) . . . . ?
C27 C26 C32 C34 -53.1(9) . . . . ?
C25 C26 C32 C34 131.6(7) . . . . ?
C37 O3 C36 C37 57.8(7) 2_556 . . . ?
Cu1 O3 C36 C37 -91.6(5) . . . . ?
O3 C36 C37 O3 -58.2(7) . . . 2_556 ?
